data_2236457
loop_
_publ_author_name
'Aslam, Sana'
'Siddiqui, Hamid Latif'
'Ahmad, Matloob'
'Zia-ur-Rehman, Muhammad'
'Parvez, Masood'

_publ_section_title
;
 Ethyl
 2-(3,4-dimethyl-5,5-dioxo-1<i>H</i>,4<i>H</i>-benzo[<i>e</i>]pyrazolo[4,3-<i>c</i>][1,2]thiazin-1-yl)acetate
;
_journal_coeditor_code LH5533
_journal_issue 10
_journal_name_full 'Acta Crystallographica Section E'
_journal_page_first o3010
_journal_paper_doi 10.1107/S1600536812039797
_journal_volume 68
_journal_year 2012
_chemical_formula_iupac 'C15 H17 N3 O4 S'
_chemical_formula_moiety 'C15 H17 N3 O4 S'
_chemical_formula_sum 'C15 H17 N3 O4 S'
_chemical_formula_weight 335.38
_chemical_name_systematic
;
Ethyl 2-(3,4-dimethyl-5,5-dioxo-1<i>H</i>,4<i>H</i>-
benzo[<i>e</i>]pyrazolo[4,3-<i>c</i>][1,2]thiazin-1-yl)acetate
;
_space_group_IT_number 14
_symmetry_cell_setting monoclinic
_symmetry_space_group_name_Hall '-P 2ybc'
_symmetry_space_group_name_H-M 'P 1 21/c 1'
_atom_sites_solution_hydrogens geom
_atom_sites_solution_primary direct
_atom_sites_solution_secondary difmap
_cell_angle_alpha 90.00
_cell_angle_beta 90.674(2)
_cell_angle_gamma 90.00
_cell_formula_units_Z 4
_cell_length_a 8.3027(2)
_cell_length_b 8.5915(3)
_cell_length_c 22.3476(7)
_cell_measurement_reflns_used 3460
_cell_measurement_temperature 173(2)
_cell_measurement_theta_max 27.48
_cell_measurement_theta_min 1.00
_cell_volume 1594.00(8)
_computing_cell_refinement 'DENZO (Otwinowski & Minor, 1997)'
_computing_data_collection 'COLLECT (Nonius, 1998)'
_computing_data_reduction 'SCALEPACK (Otwinowski & Minor, 1997)'
_computing_molecular_graphics 'ORTEP-3 for Windows (Farrugia, 1997)'
_computing_publication_material 'SHELXL97 (Sheldrick, 2008)'
_computing_structure_refinement 'SHELXL97 (Sheldrick, 2008)'
_computing_structure_solution 'SHELXS97 (Sheldrick, 2008)'
_diffrn_ambient_temperature 173(2)
_diffrn_measured_fraction_theta_full 0.980
_diffrn_measured_fraction_theta_max 0.980
_diffrn_measurement_device_type 'Nonius KappaCCD'
_diffrn_measurement_method '\w and \f'
_diffrn_radiation_monochromator graphite
_diffrn_radiation_source 'fine-focus sealed tube'
_diffrn_radiation_type MoK\a
_diffrn_radiation_wavelength 0.71073
_diffrn_reflns_av_R_equivalents 0.0389
_diffrn_reflns_av_sigmaI/netI 0.0439
_diffrn_reflns_limit_h_max 10
_diffrn_reflns_limit_h_min -10
_diffrn_reflns_limit_k_max 11
_diffrn_reflns_limit_k_min -11
_diffrn_reflns_limit_l_max 28
_diffrn_reflns_limit_l_min -28
_diffrn_reflns_number 15091
_diffrn_reflns_theta_full 27.48
_diffrn_reflns_theta_max 27.48
_diffrn_reflns_theta_min 3.04
_diffrn_standards_number 0
_exptl_absorpt_coefficient_mu 0.227
_exptl_absorpt_correction_T_max 0.9646
_exptl_absorpt_correction_T_min 0.9560
_exptl_absorpt_correction_type multi-scan
_exptl_absorpt_process_details '(SORTAV; Blessing, 1997)'
_exptl_crystal_colour colourless
_exptl_crystal_density_diffrn 1.398
_exptl_crystal_density_method 'not measured'
_exptl_crystal_description block
_exptl_crystal_F_000 704
_exptl_crystal_size_max 0.20
_exptl_crystal_size_mid 0.18
_exptl_crystal_size_min 0.16
_refine_diff_density_max 0.330
_refine_diff_density_min -0.452
_refine_ls_extinction_method none
_refine_ls_goodness_of_fit_ref 1.101
_refine_ls_hydrogen_treatment constr
_refine_ls_matrix_type full
_refine_ls_number_parameters 210
_refine_ls_number_reflns 3576
_refine_ls_number_restraints 0
_refine_ls_restrained_S_all 1.101
_refine_ls_R_factor_all 0.0756
_refine_ls_R_factor_gt 0.0556
_refine_ls_shift/su_max 0.000
_refine_ls_shift/su_mean 0.000
_refine_ls_structure_factor_coef Fsqd
_refine_ls_weighting_details 'calc w = 1/[\s^2^(Fo^2^)+(0.0235P)^2^+2.7353P] where P=(Fo^2^+2Fc^2^)/3'
_refine_ls_weighting_scheme calc
_refine_ls_wR_factor_gt 0.1105
_refine_ls_wR_factor_ref 0.1265
_reflns_number_gt 2820
_reflns_number_total 3576
_reflns_threshold_expression I>2\s(I)
_cod_data_source_file lh5533.cif
_cod_data_source_block I
_cod_original_sg_symbol_H-M 'P 21/c'
_cod_database_code 2236457
_cod_database_fobs_code 2236457

loop_
_symmetry_equiv_pos_as_xyz
'x, y, z'
'-x, y+1/2, -z+1/2'
'-x, -y, -z'
'x, -y-1/2, z-1/2'

loop_
_atom_site_type_symbol
_atom_site_label
_atom_site_fract_x
_atom_site_fract_y
_atom_site_fract_z
_atom_site_U_iso_or_equiv
_atom_site_adp_type
_atom_site_calc_flag
_atom_site_refinement_flags
_atom_site_occupancy
_atom_site_symmetry_multiplicity
S S1 0.60768(7) 0.28409(8) 0.67513(3) 0.02293(16) Uani d . 1 1
O O1 0.6208(2) 0.4498(2) 0.67696(8) 0.0301(4) Uani d . 1 1
O O2 0.7203(2) 0.1922(2) 0.70884(8) 0.0295(4) Uani d . 1 1
O O3 0.1309(3) -0.4262(3) 0.64119(9) 0.0435(6) Uani d . 1 1
O O4 0.1716(3) -0.2669(3) 0.56356(10) 0.0537(7) Uani d . 1 1
N N1 0.6194(2) 0.2279(3) 0.60491(9) 0.0233(5) Uani d . 1 1
N N2 0.4504(3) -0.1506(3) 0.61898(9) 0.0251(5) Uani d . 1 1
N N3 0.5677(3) -0.1867(3) 0.57904(10) 0.0296(5) Uani d . 1 1
C C1 0.4117(3) 0.2290(3) 0.69663(11) 0.0231(5) Uani d . 1 1
C C2 0.3265(3) 0.3239(3) 0.73520(12) 0.0289(6) Uani d . 1 1
H H2 0.3708 0.4194 0.7490 0.035 Uiso calc R 1 1
C C3 0.1753(3) 0.2761(4) 0.75310(13) 0.0365(7) Uani d . 1 1
H H3 0.1166 0.3378 0.7806 0.044 Uiso calc R 1 1
C C4 0.1088(3) 0.1396(4) 0.73138(13) 0.0352(7) Uani d . 1 1
H H4 0.0046 0.1088 0.7438 0.042 Uiso calc R 1 1
C C5 0.1925(3) 0.0476(3) 0.69173(12) 0.0300(6) Uani d . 1 1
H H5 0.1438 -0.0440 0.6760 0.036 Uiso calc R 1 1
C C6 0.3483(3) 0.0884(3) 0.67452(11) 0.0237(5) Uani d . 1 1
C C7 0.4492(3) 0.0034(3) 0.63269(11) 0.0230(5) Uani d . 1 1
C C8 0.5724(3) 0.0676(3) 0.59991(11) 0.0231(5) Uani d . 1 1
C C9 0.6426(3) -0.0531(3) 0.56744(11) 0.0273(6) Uani d . 1 1
C C10 0.7810(4) -0.0464(4) 0.52519(14) 0.0400(7) Uani d . 1 1
H H10A 0.8020 -0.1507 0.5094 0.060 Uiso calc PR 0.50 1
H H10B 0.8771 -0.0083 0.5465 0.060 Uiso calc PR 0.50 1
H H10C 0.7547 0.0243 0.4921 0.060 Uiso calc PR 0.50 1
H H10D 0.8205 0.0609 0.5226 0.060 Uiso calc PR 0.50 1
H H10E 0.7454 -0.0815 0.4855 0.060 Uiso calc PR 0.50 1
H H10F 0.8679 -0.1141 0.5399 0.060 Uiso calc PR 0.50 1
C C11 0.5531(4) 0.3344(3) 0.55871(12) 0.0354(7) Uani d . 1 1
H H11A 0.5831 0.2970 0.5189 0.053 Uiso calc R 1 1
H H11B 0.5968 0.4391 0.5650 0.053 Uiso calc R 1 1
H H11C 0.4355 0.3375 0.5616 0.053 Uiso calc R 1 1
C C12 0.3618(3) -0.2766(3) 0.64581(11) 0.0268(6) Uani d . 1 1
H H12A 0.3318 -0.2465 0.6870 0.032 Uiso calc R 1 1
H H12B 0.4325 -0.3692 0.6487 0.032 Uiso calc R 1 1
C C13 0.2108(3) -0.3195(3) 0.61103(12) 0.0289(6) Uani d . 1 1
C C14 -0.0120(4) -0.4933(5) 0.61234(15) 0.0498(9) Uani d . 1 1
H H14A -0.0681 -0.4125 0.5884 0.060 Uiso calc R 1 1
H H14B -0.0871 -0.5311 0.6432 0.060 Uiso calc R 1 1
C C15 0.0347(4) -0.6243(4) 0.57295(16) 0.0516(9) Uani d . 1 1
H H15A -0.0622 -0.6712 0.5552 0.077 Uiso calc R 1 1
H H15B 0.0930 -0.7027 0.5966 0.077 Uiso calc R 1 1
H H15C 0.1042 -0.5855 0.5411 0.077 Uiso calc R 1 1

loop_
_atom_site_aniso_label
_atom_site_aniso_U_11
_atom_site_aniso_U_22
_atom_site_aniso_U_33
_atom_site_aniso_U_12
_atom_site_aniso_U_13
_atom_site_aniso_U_23
S1 0.0218(3) 0.0242(3) 0.0228(3) -0.0016(3) 0.0000(2) -0.0012(3)
O1 0.0321(10) 0.0244(10) 0.0339(10) -0.0043(8) 0.0013(8) -0.0057(8)
O2 0.0242(9) 0.0367(11) 0.0276(9) 0.0017(8) -0.0034(7) 0.0017(8)
O3 0.0440(12) 0.0537(15) 0.0330(11) -0.0269(11) 0.0023(9) 0.0034(10)
O4 0.0597(15) 0.0542(16) 0.0466(14) -0.0224(12) -0.0224(12) 0.0196(12)
N1 0.0263(11) 0.0227(11) 0.0210(10) -0.0037(9) 0.0032(8) -0.0002(9)
N2 0.0313(11) 0.0237(12) 0.0204(10) -0.0042(9) 0.0045(9) -0.0025(9)
N3 0.0361(12) 0.0298(13) 0.0231(11) -0.0019(10) 0.0093(9) -0.0039(10)
C1 0.0232(12) 0.0264(13) 0.0198(12) 0.0043(10) 0.0011(9) 0.0015(10)
C2 0.0317(14) 0.0263(15) 0.0287(14) 0.0032(11) 0.0035(11) -0.0015(11)
C3 0.0338(15) 0.0379(17) 0.0381(16) 0.0142(13) 0.0132(12) 0.0002(14)
C4 0.0221(13) 0.0428(18) 0.0408(16) 0.0041(12) 0.0078(11) 0.0069(14)
C5 0.0249(13) 0.0311(15) 0.0342(15) -0.0011(12) 0.0007(11) 0.0007(12)
C6 0.0220(12) 0.0270(14) 0.0219(12) 0.0015(10) -0.0008(10) 0.0019(10)
C7 0.0234(12) 0.0256(13) 0.0200(12) -0.0018(10) -0.0012(10) -0.0006(10)
C8 0.0249(12) 0.0238(13) 0.0206(12) -0.0034(10) 0.0010(10) 0.0000(10)
C9 0.0327(14) 0.0275(14) 0.0217(13) -0.0016(12) 0.0066(11) -0.0007(11)
C10 0.0475(18) 0.0366(17) 0.0362(16) -0.0020(14) 0.0200(14) -0.0044(14)
C11 0.0515(18) 0.0303(16) 0.0244(14) -0.0047(14) -0.0019(12) 0.0074(12)
C12 0.0332(14) 0.0236(13) 0.0234(13) -0.0036(11) 0.0003(11) 0.0028(11)
C13 0.0323(14) 0.0284(15) 0.0260(14) -0.0043(12) 0.0016(11) -0.0004(11)
C14 0.0363(17) 0.063(2) 0.050(2) -0.0272(17) 0.0035(15) -0.0070(18)
C15 0.052(2) 0.047(2) 0.055(2) -0.0165(17) -0.0085(17) -0.0043(18)

loop_
_atom_type_symbol
_atom_type_description
_atom_type_scat_dispersion_real
_atom_type_scat_dispersion_imag
_atom_type_scat_source
C C 0.0033 0.0016 'International Tables Vol C Tables 4.2.6.8 and 6.1.1.4'
H H 0.0000 0.0000 'International Tables Vol C Tables 4.2.6.8 and 6.1.1.4'
N N 0.0061 0.0033 'International Tables Vol C Tables 4.2.6.8 and 6.1.1.4'
O O 0.0106 0.0060 'International Tables Vol C Tables 4.2.6.8 and 6.1.1.4'
S S 0.1246 0.1234 'International Tables Vol C Tables 4.2.6.8 and 6.1.1.4'

loop_
_geom_angle_atom_site_label_1
_geom_angle_atom_site_label_2
_geom_angle_atom_site_label_3
_geom_angle
O1 S1 O2 119.04(12)
O1 S1 N1 108.32(12)
O2 S1 N1 107.12(11)
O1 S1 C1 109.24(12)
O2 S1 C1 107.91(12)
N1 S1 C1 104.22(11)
C13 O3 C14 117.3(2)
C8 N1 C11 116.1(2)
C8 N1 S1 109.67(17)
C11 N1 S1 117.25(18)
C7 N2 N3 112.1(2)
C7 N2 C12 129.2(2)
N3 N2 C12 118.2(2)
C9 N3 N2 105.6(2)
C2 C1 C6 122.2(2)
C2 C1 S1 119.3(2)
C6 C1 S1 118.50(19)
C3 C2 C1 118.4(3)
C3 C2 H2 120.8
C1 C2 H2 120.8
C4 C3 C2 120.7(3)
C4 C3 H3 119.7
C2 C3 H3 119.7
C5 C4 C3 120.6(3)
C5 C4 H4 119.7
C3 C4 H4 119.7
C4 C5 C6 120.5(3)
C4 C5 H5 119.8
C6 C5 H5 119.8
C5 C6 C1 117.5(2)
C5 C6 C7 126.2(2)
C1 C6 C7 116.1(2)
N2 C7 C8 105.2(2)
N2 C7 C6 129.7(2)
C8 C7 C6 125.1(2)
C7 C8 C9 107.2(2)
C7 C8 N1 123.0(2)
C9 C8 N1 129.6(2)
N3 C9 C8 109.9(2)
N3 C9 C10 121.3(3)
C8 C9 C10 128.8(3)
C9 C10 H10A 109.5
C9 C10 H10B 109.5
H10A C10 H10B 109.5
C9 C10 H10C 109.5
H10A C10 H10C 109.5
H10B C10 H10C 109.5
C9 C10 H10D 109.5
H10A C10 H10D 141.1
H10B C10 H10D 56.3
H10C C10 H10D 56.3
C9 C10 H10E 109.5
H10A C10 H10E 56.3
H10B C10 H10E 141.1
H10C C10 H10E 56.3
H10D C10 H10E 109.5
C9 C10 H10F 109.5
H10A C10 H10F 56.3
H10B C10 H10F 56.3
H10C C10 H10F 141.1
H10D C10 H10F 109.5
H10E C10 H10F 109.5
N1 C11 H11A 109.5
N1 C11 H11B 109.5
H11A C11 H11B 109.5
N1 C11 H11C 109.5
H11A C11 H11C 109.5
H11B C11 H11C 109.5
N2 C12 C13 113.1(2)
N2 C12 H12A 109.0
C13 C12 H12A 109.0
N2 C12 H12B 109.0
C13 C12 H12B 109.0
H12A C12 H12B 107.8
O4 C13 O3 125.6(3)
O4 C13 C12 125.4(3)
O3 C13 C12 109.0(2)
O3 C14 C15 110.2(3)
O3 C14 H14A 109.6
C15 C14 H14A 109.6
O3 C14 H14B 109.6
C15 C14 H14B 109.6
H14A C14 H14B 108.1
C14 C15 H15A 109.5
C14 C15 H15B 109.5
H15A C15 H15B 109.5
C14 C15 H15C 109.5
H15A C15 H15C 109.5
H15B C15 H15C 109.5

loop_
_geom_bond_atom_site_label_1
_geom_bond_atom_site_label_2
_geom_bond_distance
S1 O1 1.429(2)
S1 O2 1.4312(19)
S1 N1 1.646(2)
S1 C1 1.767(3)
O3 C13 1.321(3)
O3 C14 1.462(3)
O4 C13 1.195(3)
N1 C8 1.435(3)
N1 C11 1.481(3)
N2 C7 1.358(3)
N2 N3 1.365(3)
N2 C12 1.443(3)
N3 C9 1.333(3)
C1 C2 1.387(4)
C1 C6 1.405(4)
C2 C3 1.384(4)
C2 H2 0.9500
C3 C4 1.381(4)
C3 H3 0.9500
C4 C5 1.381(4)
C4 H4 0.9500
C5 C6 1.399(4)
C5 H5 0.9500
C6 C7 1.458(3)
C7 C8 1.381(3)
C8 C9 1.397(4)
C9 C10 1.497(4)
C10 H10A 0.9800
C10 H10B 0.9800
C10 H10C 0.9800
C10 H10D 0.9800
C10 H10E 0.9800
C10 H10F 0.9800
C11 H11A 0.9800
C11 H11B 0.9800
C11 H11C 0.9800
C12 C13 1.513(4)
C12 H12A 0.9900
C12 H12B 0.9900
C14 C15 1.483(5)
C14 H14A 0.9900
C14 H14B 0.9900
C15 H15A 0.9800
C15 H15B 0.9800
C15 H15C 0.9800

loop_
_geom_hbond_atom_site_label_D
_geom_hbond_atom_site_label_H
_geom_hbond_atom_site_label_A
_geom_hbond_site_symmetry_A
_geom_hbond_distance_DH
_geom_hbond_distance_HA
_geom_hbond_distance_DA
_geom_hbond_angle_DHA
_geom_hbond_publ_flag
C12 H12A O2 2_646 0.99 2.43 3.338(3) 152.0 y
C12 H12B O1 1_545 0.99 2.29 3.255(3) 165.1 y
C4 H4 O2 1_455 0.95 2.58 3.290(3) 131.8 y
C10 H10C O4 3_656 0.98 2.51 3.369(4) 146.7 y
C14 H14B O1 1_445 0.99 2.55 3.424(4) 146.6 y
C11 H11B O1 . 0.98 2.51 2.872(3) 101.6 n

loop_
_geom_torsion_atom_site_label_1
_geom_torsion_atom_site_label_2
_geom_torsion_atom_site_label_3
_geom_torsion_atom_site_label_4
_geom_torsion
O1 S1 N1 C8 -167.65(16)
O2 S1 N1 C8 62.78(19)
C1 S1 N1 C8 -51.42(19)
O1 S1 N1 C11 -32.5(2)
O2 S1 N1 C11 -162.02(19)
C1 S1 N1 C11 83.8(2)
C7 N2 N3 C9 0.2(3)
C12 N2 N3 C9 -172.2(2)
O1 S1 C1 C2 -28.1(2)
O2 S1 C1 C2 102.6(2)
N1 S1 C1 C2 -143.7(2)
O1 S1 C1 C6 152.79(19)
O2 S1 C1 C6 -76.4(2)
N1 S1 C1 C6 37.2(2)
C6 C1 C2 C3 1.2(4)
S1 C1 C2 C3 -177.9(2)
C1 C2 C3 C4 -2.2(4)
C2 C3 C4 C5 0.5(4)
C3 C4 C5 C6 2.3(4)
C4 C5 C6 C1 -3.2(4)
C4 C5 C6 C7 -179.2(3)
C2 C1 C6 C5 1.5(4)
S1 C1 C6 C5 -179.50(19)
C2 C1 C6 C7 177.9(2)
S1 C1 C6 C7 -3.1(3)
N3 N2 C7 C8 -0.2(3)
C12 N2 C7 C8 171.2(2)
N3 N2 C7 C6 -177.6(2)
C12 N2 C7 C6 -6.1(4)
C5 C6 C7 N2 -27.8(4)
C1 C6 C7 N2 156.1(3)
C5 C6 C7 C8 155.4(3)
C1 C6 C7 C8 -20.7(4)
N2 C7 C8 C9 0.2(3)
C6 C7 C8 C9 177.6(2)
N2 C7 C8 N1 -175.4(2)
C6 C7 C8 N1 2.1(4)
C11 N1 C8 C7 -98.0(3)
S1 N1 C8 C7 37.7(3)
C11 N1 C8 C9 87.5(3)
S1 N1 C8 C9 -136.7(3)
N2 N3 C9 C8 -0.1(3)
N2 N3 C9 C10 179.6(2)
C7 C8 C9 N3 0.0(3)
N1 C8 C9 N3 175.1(2)
C7 C8 C9 C10 -179.7(3)
N1 C8 C9 C10 -4.6(5)
C7 N2 C12 C13 97.8(3)
N3 N2 C12 C13 -91.2(3)
C14 O3 C13 O4 4.4(5)
C14 O3 C13 C12 -174.7(3)
N2 C12 C13 O4 6.1(4)
N2 C12 C13 O3 -174.8(2)
C13 O3 C14 C15 85.1(4)
